data_7024074
loop_
_publ_author_name
'Dean, Rebecca K.'
'Granville, Stephanie L.'
'Dawe, Louise N.'
'Decken, Andreas'
'Hattenhauer, Karen M.'
'Kozak, Christopher M.'

_publ_section_title
;
 Structure and magnetic behaviour of mono- and bimetallic chromium(III)
 complexes of amine-bis(phenolate) ligands.
;
_journal_issue 2
_journal_name_full 'Dalton transactions (Cambridge, England : 2003)'
_journal_page_first 548
_journal_page_last 559
_journal_paper_doi 10.1039/b910254j
_journal_volume 39
_journal_year 2010
_chemical_formula_moiety '{[(C36 H50 O2 N2) Cr Cl][(C36 H51 O2 N2) Cr Cl](O H)}(C7 H8)2'
_chemical_formula_sum 'C86 H118 Cl2 Cr2 N4 O5'
_chemical_formula_weight 1462.80
_chemical_name_systematic
;
?
;
_space_group_IT_number 2
_symmetry_cell_setting triclinic
_symmetry_Int_Tables_number 2
_symmetry_space_group_name_Hall '-P 1'
_symmetry_space_group_name_H-M 'P -1'
_atom_sites_solution_hydrogens geom
_atom_sites_solution_primary direct
_atom_sites_solution_secondary difmap
_audit_creation_method SHELXL-97
_cell_angle_alpha 71.836(7)
_cell_angle_beta 78.206(9)
_cell_angle_gamma 67.999(7)
_cell_formula_units_Z 2
_cell_length_a 15.8636(18)
_cell_length_b 16.1865(16)
_cell_length_c 18.334(2)
_cell_measurement_reflns_used 18023
_cell_measurement_temperature 118(2)
_cell_measurement_theta_max 30.8311
_cell_measurement_theta_min 2.2726
_cell_volume 4126.8(8)
_computing_cell_refinement 'CrystalClear (Rigaku/MSC Inc., 2005)'
_computing_data_collection 'CrystalClear (Rigaku/MSC Inc., 2005)'
_computing_data_reduction 'CrystalClear (Rigaku/MSC Inc., 2005)'
_computing_molecular_graphics 'CrystalStructure3.7.0(Rigaku/MSC Inc.,2005)'
_computing_publication_material 'CrystalStructure3.7.0(Rigaku/MSC Inc.,2005)'
_computing_structure_refinement 'SHELXL-97 (Sheldrick, 1997)'
_computing_structure_solution 'SHELXS-97 (Sheldrick, 1990)'
_diffrn_ambient_temperature 118(2)
_diffrn_detector_area_resol_mean 14.63
_diffrn_measured_fraction_theta_full 0.999
_diffrn_measured_fraction_theta_max 0.999
_diffrn_measurement_device_type 'Rigaku Saturn'
_diffrn_measurement_method \w
_diffrn_radiation_monochromator graphite
_diffrn_radiation_source 'fine-focus sealed tube'
_diffrn_radiation_type MoK\a
_diffrn_radiation_wavelength 0.71075
_diffrn_reflns_av_R_equivalents 0.0281
_diffrn_reflns_av_sigmaI/netI 0.0239
_diffrn_reflns_limit_h_max 19
_diffrn_reflns_limit_h_min -19
_diffrn_reflns_limit_k_max 20
_diffrn_reflns_limit_k_min -20
_diffrn_reflns_limit_l_max 23
_diffrn_reflns_limit_l_min -23
_diffrn_reflns_number 71780
_diffrn_reflns_theta_full 26.50
_diffrn_reflns_theta_max 26.50
_diffrn_reflns_theta_min 2.56
_exptl_absorpt_coefficient_mu 0.379
_exptl_absorpt_correction_T_max 0.9622
_exptl_absorpt_correction_T_min 0.9230
_exptl_absorpt_correction_type numerical
_exptl_absorpt_process_details '(T. Higashi, 2000)'
_exptl_crystal_colour Green
_exptl_crystal_density_diffrn 1.177
_exptl_crystal_density_method 'not measured'
_exptl_crystal_description Prism
_exptl_crystal_F_000 1568
_exptl_crystal_size_max 0.31
_exptl_crystal_size_mid 0.26
_exptl_crystal_size_min 0.25
_refine_diff_density_max 1.077
_refine_diff_density_min -0.514
_refine_diff_density_rms 0.082
_refine_ls_extinction_method none
_refine_ls_goodness_of_fit_ref 1.080
_refine_ls_hydrogen_treatment constr
_refine_ls_matrix_type full
_refine_ls_number_parameters 893
_refine_ls_number_reflns 17081
_refine_ls_number_restraints 0
_refine_ls_restrained_S_all 1.080
_refine_ls_R_factor_all 0.0699
_refine_ls_R_factor_gt 0.0682
_refine_ls_shift/su_max 0.002
_refine_ls_shift/su_mean 0.000
_refine_ls_structure_factor_coef Fsqd
_refine_ls_weighting_details 'calc w=1/[\s^2^(Fo^2^)+(0.1090P)^2^+4.7729P] where P=(Fo^2^+2Fc^2^)/3'
_refine_ls_weighting_scheme calc
_refine_ls_wR_factor_gt 0.1905
_refine_ls_wR_factor_ref 0.1924
_reflns_number_gt 16418
_reflns_number_total 17081
_reflns_threshold_expression >2sigma(I)
_cod_data_source_file b910254j.txt
_cod_data_source_block cmpd_6
_cod_depositor_comments
;
The following automatic conversions were performed:

'_exptl_absorpt_correction_type' value 'Numerical' changed to
'numerical' according to
/home/saulius/struct/CIF-dictionaries/cif_core.dic dictionary named
'cif_core.dic' version 2.4.2 from 2011-04-26.

Automatic conversion script
Id: cif_fix_values 1891 2012-01-12 08:04:46Z andrius 
;
_cod_original_cell_volume 4126.9(8)
_cod_database_code 7024074

loop_
_symmetry_equiv_pos_as_xyz
'x, y, z'
'-x, -y, -z'

loop_
_atom_site_label
_atom_site_type_symbol
_atom_site_fract_x
_atom_site_fract_y
_atom_site_fract_z
_atom_site_U_iso_or_equiv
_atom_site_adp_type
_atom_site_occupancy
_atom_site_symmetry_multiplicity
_atom_site_calc_flag
_atom_site_refinement_flags
Cr1 Cr 0.16614(3) 0.79883(3) 0.17480(2) 0.02110(11) Uani 1 1 d .
Cr2 Cr 0.37710(2) 0.64609(3) 0.27789(2) 0.02043(11) Uani 1 1 d .
Cl1 Cl 0.05992(4) 0.78743(5) 0.28395(3) 0.02826(15) Uani 1 1 d .
Cl2 Cl 0.48440(4) 0.67027(4) 0.17272(3) 0.02758(14) Uani 1 1 d .
O1 O 0.15016(12) 0.92038(12) 0.17582(10) 0.0265(4) Uani 1 1 d .
O2 O 0.19439(11) 0.66579(12) 0.17340(9) 0.0229(3) Uani 1 1 d .
O3 O 0.34023(12) 0.56946(12) 0.22783(10) 0.0239(3) Uani 1 1 d .
H117 H 0.2838 0.6101 0.2089 0.029 Uiso 1 1 d .
O4 O 0.40499(12) 0.71987(12) 0.32499(10) 0.0254(4) Uani 1 1 d .
O5 O 0.27453(11) 0.75266(11) 0.23188(9) 0.0223(3) Uani 1 1 d .
H118 H 0.2771 0.8032 0.2399 0.027 Uiso 1 1 d .
N1 N 0.24262(14) 0.82326(14) 0.06620(11) 0.0224(4) Uani 1 1 d .
N2 N 0.06327(14) 0.83989(15) 0.10235(12) 0.0250(4) Uani 1 1 d .
N3 N 0.29364(14) 0.61247(14) 0.38066(11) 0.0216(4) Uani 1 1 d .
N4 N 0.47243(14) 0.52677(15) 0.33828(12) 0.0246(4) Uani 1 1 d .
C1 C 0.20208(17) 0.97416(17) 0.14619(14) 0.0255(5) Uani 1 1 d .
C2 C 0.18186(18) 1.05329(18) 0.17293(15) 0.0284(5) Uani 1 1 d .
C3 C 0.11242(19) 1.0688(2) 0.24348(16) 0.0339(6) Uani 1 1 d .
C4 C 0.01651(19) 1.0828(2) 0.22579(17) 0.0357(6) Uani 1 1 d .
H1 H -0.0150 1.1486 0.2040 0.043 Uiso 1 1 calc R
H2 H -0.0185 1.0603 0.2735 0.043 Uiso 1 1 calc R
H3 H 0.0220 1.0484 0.1886 0.043 Uiso 1 1 calc R
C5 C 0.1396(2) 0.9847(2) 0.31331(16) 0.0413(7) Uani 1 1 d .
H4 H 0.1110 0.9403 0.3139 0.050 Uiso 1 1 calc R
H5 H 0.1189 1.0049 0.3610 0.050 Uiso 1 1 calc R
H6 H 0.2062 0.9555 0.3094 0.050 Uiso 1 1 calc R
C6 C 0.1064(2) 1.1537(2) 0.2671(2) 0.0473(8) Uani 1 1 d .
H7 H 0.1505 1.1356 0.3044 0.057 Uiso 1 1 calc R
H8 H 0.0445 1.1802 0.2907 0.057 Uiso 1 1 calc R
H9 H 0.1201 1.1996 0.2214 0.057 Uiso 1 1 calc R
C7 C 0.2274(2) 1.1155(2) 0.13369(17) 0.0347(6) Uani 1 1 d .
H10 H 0.2135 1.1691 0.1509 0.042 Uiso 1 1 calc R
C8 C 0.2926(2) 1.1036(2) 0.07042(18) 0.0361(6) Uani 1 1 d .
C9 C 0.3399(3) 1.1749(2) 0.0260(2) 0.0527(9) Uani 1 1 d .
C10 C 0.4368(3) 1.1378(3) 0.0426(6) 0.155(4) Uani 1 1 d .
H11 H 0.4418 1.1553 0.0877 0.187 Uiso 1 1 calc R
H12 H 0.4739 1.1632 -0.0021 0.187 Uiso 1 1 calc R
H13 H 0.4588 1.0704 0.0531 0.187 Uiso 1 1 calc R
C11 C 0.2951(3) 1.2655(3) 0.0482(3) 0.0781(15) Uani 1 1 d .
H14 H 0.2470 1.3064 0.0147 0.094 Uiso 1 1 calc R
H15 H 0.3410 1.2948 0.0424 0.094 Uiso 1 1 calc R
H16 H 0.2685 1.2540 0.1020 0.094 Uiso 1 1 calc R
C12 C 0.3279(7) 1.2012(5) -0.0597(3) 0.151(4) Uani 1 1 d .
H17 H 0.3789 1.1596 -0.0853 0.182 Uiso 1 1 calc R
H18 H 0.3269 1.2648 -0.0831 0.182 Uiso 1 1 calc R
H19 H 0.2703 1.1959 -0.0658 0.182 Uiso 1 1 calc R
C13 C 0.31618(19) 1.02159(19) 0.04951(17) 0.0320(6) Uani 1 1 d .
H20 H 0.3624 1.0098 0.0084 0.038 Uiso 1 1 calc R
C14 C 0.27361(17) 0.95625(18) 0.08748(15) 0.0259(5) Uani 1 1 d .
C15 C 0.31155(17) 0.86502(17) 0.06636(14) 0.0252(5) Uani 1 1 d .
H21 H 0.3454 0.8740 0.0144 0.030 Uiso 1 1 calc R
H22 H 0.3560 0.8207 0.1032 0.030 Uiso 1 1 calc R
C16 C 0.17718(17) 0.88807(17) 0.00880(14) 0.0260(5) Uani 1 1 d .
H23 H 0.2040 0.8801 -0.0433 0.031 Uiso 1 1 calc R
H24 H 0.1672 0.9523 0.0084 0.031 Uiso 1 1 calc R
C17 C 0.08726(17) 0.87200(17) 0.02685(14) 0.0247(5) Uani 1 1 d .
C18 C 0.03116(19) 0.89124(18) -0.02951(15) 0.0299(5) Uani 1 1 d .
H25 H 0.0497 0.9139 -0.0824 0.036 Uiso 1 1 calc R
C19 C -0.05218(19) 0.87705(19) -0.00775(16) 0.0325(6) Uani 1 1 d .
H26 H -0.0912 0.8887 -0.0454 0.039 Uiso 1 1 calc R
C20 C -0.07757(18) 0.8457(2) 0.06958(16) 0.0334(6) Uani 1 1 d .
H27 H -0.1351 0.8369 0.0860 0.040 Uiso 1 1 calc R
C21 C -0.01831(17) 0.8273(2) 0.12293(15) 0.0303(5) Uani 1 1 d .
H28 H -0.0359 0.8049 0.1761 0.036 Uiso 1 1 calc R
C22 C 0.29352(17) 0.73447(17) 0.04354(14) 0.0250(5) Uani 1 1 d .
H29 H 0.3379 0.6937 0.0815 0.030 Uiso 1 1 calc R
H30 H 0.3286 0.7479 -0.0074 0.030 Uiso 1 1 calc R
C23 C 0.23281(17) 0.68412(17) 0.03917(14) 0.0245(5) Uani 1 1 d .
C24 C 0.22678(18) 0.67088(17) -0.03064(14) 0.0272(5) Uani 1 1 d .
H31 H 0.2590 0.6967 -0.0763 0.033 Uiso 1 1 calc R
C25 C 0.17433(18) 0.62047(18) -0.03473(15) 0.0282(5) Uani 1 1 d .
C26 C 0.1654(2) 0.6040(2) -0.11042(16) 0.0343(6) Uani 1 1 d .
C27 C 0.2000(2) 0.6674(2) -0.18079(17) 0.0435(7) Uani 1 1 d .
H32 H 0.1496 0.7246 -0.1977 0.052 Uiso 1 1 calc R
H33 H 0.2241 0.6365 -0.2226 0.052 Uiso 1 1 calc R
H34 H 0.2486 0.6819 -0.1673 0.052 Uiso 1 1 calc R
C28 C 0.0641(2) 0.6245(3) -0.11770(19) 0.0466(8) Uani 1 1 d .
H35 H 0.0485 0.5681 -0.0941 0.056 Uiso 1 1 calc R
H36 H 0.0535 0.6462 -0.1723 0.056 Uiso 1 1 calc R
H37 H 0.0258 0.6721 -0.0913 0.056 Uiso 1 1 calc R
C29 C 0.2185(3) 0.5032(2) -0.1099(2) 0.0599(10) Uani 1 1 d .
H38 H 0.2816 0.4970 -0.1322 0.072 Uiso 1 1 calc R
H39 H 0.1895 0.4833 -0.1405 0.072 Uiso 1 1 calc R
H40 H 0.2186 0.4647 -0.0567 0.072 Uiso 1 1 calc R
C30 C 0.12986(18) 0.58325(18) 0.03432(15) 0.0288(5) Uani 1 1 d .
H41 H 0.0951 0.5474 0.0323 0.035 Uiso 1 1 calc R
C31 C 0.13231(17) 0.59454(18) 0.10678(15) 0.0270(5) Uani 1 1 d .
C32 C 0.07810(19) 0.5465(2) 0.17543(15) 0.0305(6) Uani 1 1 d .
C33 C -0.0227(2) 0.5806(2) 0.15950(18) 0.0385(6) Uani 1 1 d .
H42 H -0.0569 0.6350 0.1792 0.046 Uiso 1 1 calc R
H43 H -0.0490 0.5316 0.1853 0.046 Uiso 1 1 calc R
H44 H -0.0263 0.5969 0.1038 0.046 Uiso 1 1 calc R
C34 C 0.1192(2) 0.4415(2) 0.18489(19) 0.0435(7) Uani 1 1 d .
H45 H 0.0884 0.4238 0.1540 0.052 Uiso 1 1 calc R
H46 H 0.1107 0.4091 0.2393 0.052 Uiso 1 1 calc R
H47 H 0.1846 0.4247 0.1674 0.052 Uiso 1 1 calc R
C35 C 0.0779(2) 0.5635(3) 0.25328(17) 0.0434(8) Uani 1 1 d .
H48 H 0.1298 0.5159 0.2797 0.052 Uiso 1 1 calc R
H49 H 0.0208 0.5609 0.2852 0.052 Uiso 1 1 calc R
H50 H 0.0829 0.6244 0.2447 0.052 Uiso 1 1 calc R
C36 C 0.18511(16) 0.64702(17) 0.10758(14) 0.0225(5) Uani 1 1 d .
C37 C 0.33866(17) 0.48283(17) 0.27067(14) 0.0244(5) Uani 1 1 d .
C38 C 0.38553(18) 0.40312(19) 0.24396(15) 0.0283(5) Uani 1 1 d .
C39 C 0.44000(19) 0.40173(19) 0.16377(16) 0.0307(6) Uani 1 1 d .
C40 C 0.5221(3) 0.4338(3) 0.1561(2) 0.0589(10) Uani 1 1 d .
H51 H 0.5037 0.5008 0.1348 0.071 Uiso 1 1 calc R
H52 H 0.5718 0.4036 0.1215 0.071 Uiso 1 1 calc R
H53 H 0.5432 0.4173 0.2070 0.071 Uiso 1 1 calc R
C41 C 0.3803(3) 0.4618(3) 0.1001(2) 0.0617(11) Uani 1 1 d .
H54 H 0.3521 0.4252 0.0860 0.074 Uiso 1 1 calc R
H55 H 0.4174 0.4865 0.0551 0.074 Uiso 1 1 calc R
H56 H 0.3324 0.5129 0.1178 0.074 Uiso 1 1 calc R
C42 C 0.4808(3) 0.3043(3) 0.1513(2) 0.0617(11) Uani 1 1 d .
H57 H 0.5419 0.2743 0.1690 0.074 Uiso 1 1 calc R
H58 H 0.4849 0.3084 0.0962 0.074 Uiso 1 1 calc R
H59 H 0.4415 0.2681 0.1805 0.074 Uiso 1 1 calc R
C43 C 0.3795(2) 0.32052(19) 0.29474(16) 0.0316(6) Uani 1 1 d .
H60 H 0.4104 0.2656 0.2783 0.038 Uiso 1 1 calc R
C44 C 0.3312(2) 0.31274(18) 0.36827(15) 0.0304(5) Uani 1 1 d .
C45 C 0.3292(2) 0.2176(2) 0.41814(17) 0.0385(7) Uani 1 1 d .
C46 C 0.2829(3) 0.1805(2) 0.3757(2) 0.0484(8) Uani 1 1 d .
H61 H 0.2170 0.2002 0.3909 0.058 Uiso 1 1 calc R
H62 H 0.3080 0.1130 0.3892 0.058 Uiso 1 1 calc R
H63 H 0.2943 0.2047 0.3199 0.058 Uiso 1 1 calc R
C47 C 0.4282(3) 0.1518(2) 0.4291(2) 0.0511(8) Uani 1 1 d .
H64 H 0.4510 0.1204 0.3875 0.061 Uiso 1 1 calc R
H65 H 0.4294 0.1059 0.4789 0.061 Uiso 1 1 calc R
H66 H 0.4671 0.1872 0.4278 0.061 Uiso 1 1 calc R
C48 C 0.2771(3) 0.2221(2) 0.49732(19) 0.0495(8) Uani 1 1 d .
H67 H 0.3194 0.2130 0.5335 0.059 Uiso 1 1 calc R
H68 H 0.2491 0.1736 0.5159 0.059 Uiso 1 1 calc R
H69 H 0.2292 0.2826 0.4934 0.059 Uiso 1 1 calc R
C49 C 0.28485(18) 0.39341(18) 0.39132(15) 0.0279(5) Uani 1 1 d .
H70 H 0.2504 0.3911 0.4404 0.034 Uiso 1 1 calc R
C50 C 0.28849(17) 0.47785(17) 0.34301(14) 0.0250(5) Uani 1 1 d .
C51 C 0.23478(17) 0.56529(17) 0.36784(14) 0.0249(5) Uani 1 1 d .
H71 H 0.1939 0.6084 0.3279 0.030 Uiso 1 1 calc R
H72 H 0.1959 0.5504 0.4162 0.030 Uiso 1 1 calc R
C52 C 0.35374(17) 0.55019(17) 0.44250(14) 0.0247(5) Uani 1 1 d .
H73 H 0.3213 0.5109 0.4808 0.030 Uiso 1 1 calc R
H74 H 0.3668 0.5878 0.4694 0.030 Uiso 1 1 calc R
C53 C 0.44158(17) 0.49025(18) 0.41109(14) 0.0252(5) Uani 1 1 d .
C54 C 0.49126(19) 0.40535(19) 0.45503(16) 0.0307(6) Uani 1 1 d .
H75 H 0.4678 0.3808 0.5058 0.037 Uiso 1 1 calc R
C55 C 0.5757(2) 0.3566(2) 0.42388(17) 0.0365(6) Uani 1 1 d .
H76 H 0.6101 0.2973 0.4524 0.044 Uiso 1 1 calc R
C56 C 0.6093(2) 0.3955(2) 0.35069(18) 0.0382(7) Uani 1 1 d .
H77 H 0.6682 0.3646 0.3291 0.046 Uiso 1 1 calc R
C57 C 0.55567(18) 0.48047(19) 0.30935(16) 0.0311(6) Uani 1 1 d .
H78 H 0.5786 0.5068 0.2589 0.037 Uiso 1 1 calc R
C58 C 0.23159(16) 0.69555(17) 0.40643(14) 0.0238(5) Uani 1 1 d .
H79 H 0.1953 0.6751 0.4549 0.029 Uiso 1 1 calc R
H80 H 0.1884 0.7339 0.3671 0.029 Uiso 1 1 calc R
C59 C 0.27743(16) 0.75533(16) 0.42013(13) 0.0223(5) Uani 1 1 d .
C60 C 0.23380(17) 0.80324(17) 0.47643(14) 0.0246(5) Uani 1 1 d .
H81 H 0.1805 0.7929 0.5063 0.030 Uiso 1 1 calc R
C61 C 0.26551(18) 0.86515(17) 0.49014(14) 0.0266(5) Uani 1 1 d .
C62 C 0.2176(2) 0.9141(2) 0.55461(16) 0.0351(6) Uani 1 1 d .
C63 C 0.1253(4) 0.9811(4) 0.5331(3) 0.123(3) Uani 1 1 d .
H82 H 0.1308 1.0413 0.5044 0.148 Uiso 1 1 calc R
H83 H 0.0835 0.9872 0.5801 0.148 Uiso 1 1 calc R
H84 H 0.1014 0.9584 0.5009 0.148 Uiso 1 1 calc R
C64 C 0.2065(3) 0.8430(3) 0.63001(19) 0.0559(10) Uani 1 1 d .
H85 H 0.1479 0.8336 0.6342 0.067 Uiso 1 1 calc R
H86 H 0.2078 0.8653 0.6736 0.067 Uiso 1 1 calc R
H87 H 0.2565 0.7845 0.6307 0.067 Uiso 1 1 calc R
C65 C 0.2752(4) 0.9620(3) 0.5712(2) 0.0754(15) Uani 1 1 d .
H88 H 0.3150 0.9192 0.6112 0.090 Uiso 1 1 calc R
H89 H 0.2350 1.0162 0.5891 0.090 Uiso 1 1 calc R
H90 H 0.3126 0.9813 0.5240 0.090 Uiso 1 1 calc R
C66 C 0.34212(18) 0.88080(18) 0.44269(15) 0.0276(5) Uani 1 1 d .
H91 H 0.3639 0.9246 0.4501 0.033 Uiso 1 1 calc R
C67 C 0.38831(17) 0.83565(17) 0.38521(14) 0.0248(5) Uani 1 1 d .
C68 C 0.46925(19) 0.85921(19) 0.33200(16) 0.0297(5) Uani 1 1 d .
C69 C 0.4880(2) 0.9367(2) 0.34958(19) 0.0427(7) Uani 1 1 d .
H92 H 0.4523 0.9964 0.3183 0.051 Uiso 1 1 calc R
H93 H 0.5532 0.9287 0.3373 0.051 Uiso 1 1 calc R
H94 H 0.4706 0.9347 0.4044 0.051 Uiso 1 1 calc R
C70 C 0.55670(19) 0.7738(2) 0.34248(18) 0.0367(6) Uani 1 1 d .
H95 H 0.5887 0.7731 0.3832 0.044 Uiso 1 1 calc R
H96 H 0.5967 0.7763 0.2940 0.044 Uiso 1 1 calc R
H97 H 0.5403 0.7178 0.3569 0.044 Uiso 1 1 calc R
C71 C 0.4478(2) 0.8916(2) 0.24710(16) 0.0364(6) Uani 1 1 d .
H98 H 0.4691 0.8383 0.2253 0.044 Uiso 1 1 calc R
H99 H 0.4790 0.9356 0.2174 0.044 Uiso 1 1 calc R
H100 H 0.3817 0.9215 0.2448 0.044 Uiso 1 1 calc R
C72 C 0.35706(16) 0.76881(16) 0.37531(14) 0.0231(5) Uani 1 1 d .
C73 C 0.8082(3) 0.8060(3) 0.2758(3) 0.0670(11) Uani 1 1 d .
H101 H 0.8492 0.7740 0.2380 0.080 Uiso 1 1 calc R
H102 H 0.7564 0.7833 0.2942 0.080 Uiso 1 1 calc R
H103 H 0.8416 0.7944 0.3195 0.080 Uiso 1 1 calc R
C74 C 0.7738(2) 0.9076(3) 0.23883(19) 0.0515(9) Uani 1 1 d .
C75 C 0.8209(2) 0.9639(3) 0.24026(19) 0.0493(8) Uani 1 1 d .
H104 H 0.8779 0.9360 0.2615 0.059 Uiso 1 1 calc R
C76 C 0.7889(3) 1.0590(3) 0.2122(2) 0.0552(9) Uani 1 1 d .
H105 H 0.8241 1.0944 0.2139 0.066 Uiso 1 1 calc R
C77 C 0.7077(3) 1.1013(3) 0.1822(2) 0.0659(12) Uani 1 1 d .
H106 H 0.6843 1.1667 0.1655 0.079 Uiso 1 1 calc R
C78 C 0.6597(3) 1.0510(4) 0.1761(2) 0.0723(14) Uani 1 1 d .
H107 H 0.6034 1.0812 0.1538 0.087 Uiso 1 1 calc R
C79 C 0.6928(3) 0.9518(4) 0.2030(2) 0.0752(14) Uani 1 1 d .
H108 H 0.6599 0.9166 0.1964 0.090 Uiso 1 1 calc R
C80 C 0.9943(5) 0.2937(7) 0.4462(6) 0.162(4) Uani 1 1 d .
H109 H 1.0499 0.2839 0.4103 0.194 Uiso 1 1 calc R
H110 H 0.9664 0.2475 0.4503 0.194 Uiso 1 1 calc R
H111 H 1.0098 0.2877 0.4971 0.194 Uiso 1 1 calc R
C81 C 0.9273(4) 0.3896(6) 0.4167(4) 0.104(2) Uani 1 1 d .
C82 C 0.9287(5) 0.4610(7) 0.4370(4) 0.116(3) Uani 1 1 d .
H112 H 0.9738 0.4529 0.4681 0.139 Uiso 1 1 calc R
C83 C 0.8663(7) 0.5449(7) 0.4135(5) 0.121(3) Uani 1 1 d .
H113 H 0.8692 0.5950 0.4282 0.145 Uiso 1 1 calc R
C84 C 0.7978(6) 0.5618(6) 0.3688(5) 0.124(3) Uani 1 1 d .
H114 H 0.7543 0.6215 0.3528 0.149 Uiso 1 1 calc R
C85 C 0.7967(7) 0.4852(8) 0.3487(4) 0.136(4) Uani 1 1 d .
H115 H 0.7509 0.4912 0.3194 0.164 Uiso 1 1 calc R
C86 C 0.8644(6) 0.4001(6) 0.3728(4) 0.110(3) Uani 1 1 d .
H116 H 0.8658 0.3485 0.3577 0.132 Uiso 1 1 calc R

loop_
_atom_site_aniso_label
_atom_site_aniso_U_11
_atom_site_aniso_U_22
_atom_site_aniso_U_33
_atom_site_aniso_U_23
_atom_site_aniso_U_13
_atom_site_aniso_U_12
Cr1 0.0187(2) 0.0262(2) 0.01693(19) -0.00382(15) -0.00191(14) -0.00718(16)
Cr2 0.0185(2) 0.0240(2) 0.0185(2) -0.00568(15) -0.00218(14) -0.00644(15)
Cl1 0.0200(3) 0.0410(3) 0.0200(3) -0.0052(2) -0.0006(2) -0.0088(2)
Cl2 0.0223(3) 0.0338(3) 0.0248(3) -0.0076(2) 0.0023(2) -0.0098(2)
O1 0.0264(9) 0.0266(9) 0.0231(8) -0.0056(7) 0.0007(7) -0.0074(7)
O2 0.0234(8) 0.0275(9) 0.0188(8) -0.0043(7) -0.0039(6) -0.0100(7)
O3 0.0247(8) 0.0254(8) 0.0214(8) -0.0042(7) -0.0052(7) -0.0084(7)
O4 0.0212(8) 0.0322(9) 0.0258(9) -0.0126(7) 0.0001(7) -0.0095(7)
O5 0.0214(8) 0.0233(8) 0.0223(8) -0.0063(6) -0.0031(6) -0.0070(7)
N1 0.0253(10) 0.0241(10) 0.0167(9) -0.0042(8) -0.0006(8) -0.0087(8)
N2 0.0231(10) 0.0283(11) 0.0204(10) -0.0058(8) -0.0041(8) -0.0047(8)
N3 0.0220(10) 0.0248(10) 0.0181(9) -0.0049(8) -0.0032(7) -0.0078(8)
N4 0.0232(10) 0.0273(10) 0.0236(10) -0.0076(8) -0.0067(8) -0.0058(8)
C1 0.0247(12) 0.0279(12) 0.0219(11) -0.0033(9) -0.0077(9) -0.0064(10)
C2 0.0262(12) 0.0318(13) 0.0276(13) -0.0092(10) -0.0118(10) -0.0040(10)
C3 0.0304(14) 0.0416(15) 0.0302(14) -0.0169(12) -0.0075(11) -0.0041(12)
C4 0.0261(13) 0.0441(16) 0.0341(14) -0.0178(12) -0.0033(11) -0.0021(12)
C5 0.0417(16) 0.0494(18) 0.0245(13) -0.0117(12) -0.0088(12) -0.0015(14)
C6 0.0471(18) 0.0538(19) 0.0470(18) -0.0312(16) -0.0065(14) -0.0078(15)
C7 0.0336(14) 0.0370(15) 0.0403(15) -0.0148(12) -0.0106(12) -0.0118(12)
C8 0.0341(15) 0.0355(15) 0.0457(16) -0.0125(13) -0.0054(12) -0.0168(12)
C9 0.051(2) 0.0453(18) 0.075(2) -0.0250(17) 0.0090(18) -0.0312(16)
C10 0.040(2) 0.046(3) 0.367(13) -0.027(5) -0.014(4) -0.024(2)
C11 0.064(3) 0.0351(19) 0.127(4) -0.009(2) 0.000(3) -0.0214(18)
C12 0.300(11) 0.169(7) 0.068(3) -0.034(4) 0.050(5) -0.203(8)
C13 0.0289(13) 0.0343(14) 0.0368(14) -0.0108(11) -0.0028(11) -0.0139(11)
C14 0.0239(12) 0.0287(12) 0.0260(12) -0.0068(10) -0.0047(9) -0.0087(10)
C15 0.0240(12) 0.0283(12) 0.0236(11) -0.0065(10) 0.0014(9) -0.0113(10)
C16 0.0292(13) 0.0265(12) 0.0194(11) -0.0026(9) -0.0047(9) -0.0077(10)
C17 0.0260(12) 0.0241(12) 0.0209(11) -0.0047(9) -0.0038(9) -0.0052(10)
C18 0.0335(14) 0.0305(13) 0.0222(12) -0.0047(10) -0.0083(10) -0.0057(11)
C19 0.0305(14) 0.0342(14) 0.0310(13) -0.0099(11) -0.0124(11) -0.0027(11)
C20 0.0235(13) 0.0432(15) 0.0326(14) -0.0092(12) -0.0079(11) -0.0081(11)
C21 0.0225(12) 0.0411(15) 0.0257(12) -0.0077(11) -0.0032(10) -0.0092(11)
C22 0.0233(12) 0.0269(12) 0.0238(12) -0.0081(10) 0.0032(9) -0.0089(10)
C23 0.0228(11) 0.0234(11) 0.0247(12) -0.0061(9) -0.0017(9) -0.0054(9)
C24 0.0301(13) 0.0270(12) 0.0222(12) -0.0071(10) -0.0012(10) -0.0071(10)
C25 0.0319(13) 0.0273(12) 0.0246(12) -0.0086(10) -0.0054(10) -0.0060(10)
C26 0.0465(16) 0.0333(14) 0.0266(13) -0.0114(11) -0.0059(11) -0.0132(12)
C27 0.0513(19) 0.059(2) 0.0255(14) -0.0121(13) -0.0023(13) -0.0245(16)
C28 0.057(2) 0.060(2) 0.0336(15) -0.0081(14) -0.0125(14) -0.0311(17)
C29 0.086(3) 0.0413(18) 0.050(2) -0.0251(16) -0.0189(19) -0.0010(18)
C30 0.0294(13) 0.0304(13) 0.0284(13) -0.0068(10) -0.0062(10) -0.0110(11)
C31 0.0253(12) 0.0299(13) 0.0268(12) -0.0062(10) -0.0042(10) -0.0103(10)
C32 0.0310(13) 0.0386(14) 0.0274(13) -0.0058(11) -0.0021(10) -0.0205(12)
C33 0.0317(15) 0.0516(18) 0.0387(15) -0.0119(13) -0.0021(12) -0.0217(13)
C34 0.0476(18) 0.0390(16) 0.0430(17) -0.0015(13) -0.0002(14) -0.0230(14)
C35 0.0521(18) 0.068(2) 0.0259(14) -0.0079(14) 0.0010(12) -0.0443(17)
C36 0.0216(11) 0.0255(11) 0.0206(11) -0.0065(9) -0.0034(9) -0.0069(9)
C37 0.0244(12) 0.0258(12) 0.0245(12) -0.0046(9) -0.0064(9) -0.0096(10)
C38 0.0294(13) 0.0319(13) 0.0258(12) -0.0099(10) -0.0049(10) -0.0095(11)
C39 0.0312(13) 0.0323(13) 0.0287(13) -0.0128(11) -0.0004(10) -0.0081(11)
C40 0.052(2) 0.083(3) 0.057(2) -0.040(2) 0.0144(17) -0.032(2)
C41 0.053(2) 0.079(3) 0.0359(17) -0.0238(18) -0.0057(15) 0.0047(19)
C42 0.073(3) 0.047(2) 0.050(2) -0.0203(17) 0.0104(19) -0.0060(18)
C43 0.0362(14) 0.0283(13) 0.0336(14) -0.0117(11) -0.0062(11) -0.0102(11)
C44 0.0389(14) 0.0291(13) 0.0279(13) -0.0058(10) -0.0087(11) -0.0149(11)
C45 0.0578(19) 0.0274(13) 0.0350(15) -0.0052(11) -0.0106(13) -0.0188(13)
C46 0.072(2) 0.0429(17) 0.0439(18) -0.0102(14) -0.0087(16) -0.0334(17)
C47 0.070(2) 0.0312(16) 0.0487(19) -0.0018(14) -0.0207(17) -0.0124(16)
C48 0.084(3) 0.0355(16) 0.0369(16) -0.0032(13) -0.0074(16) -0.0333(17)
C49 0.0323(13) 0.0308(13) 0.0244(12) -0.0068(10) -0.0045(10) -0.0141(11)
C50 0.0247(12) 0.0281(12) 0.0251(12) -0.0077(10) -0.0045(9) -0.0102(10)
C51 0.0243(12) 0.0288(12) 0.0247(12) -0.0080(10) -0.0017(9) -0.0118(10)
C52 0.0263(12) 0.0271(12) 0.0192(11) -0.0047(9) -0.0054(9) -0.0064(10)
C53 0.0243(12) 0.0311(13) 0.0240(12) -0.0096(10) -0.0058(9) -0.0097(10)
C54 0.0337(14) 0.0314(13) 0.0257(12) -0.0060(10) -0.0084(11) -0.0076(11)
C55 0.0345(15) 0.0330(14) 0.0364(15) -0.0093(12) -0.0148(12) 0.0010(12)
C56 0.0280(14) 0.0402(16) 0.0371(15) -0.0129(12) -0.0078(11) 0.0033(12)
C57 0.0255(13) 0.0348(14) 0.0298(13) -0.0097(11) -0.0034(10) -0.0051(11)
C58 0.0201(11) 0.0280(12) 0.0222(11) -0.0086(9) 0.0000(9) -0.0064(9)
C59 0.0222(11) 0.0226(11) 0.0203(11) -0.0040(9) -0.0061(9) -0.0048(9)
C60 0.0246(12) 0.0265(12) 0.0195(11) -0.0041(9) -0.0031(9) -0.0059(10)
C61 0.0332(13) 0.0240(12) 0.0200(11) -0.0060(9) -0.0047(10) -0.0052(10)
C62 0.0445(16) 0.0332(14) 0.0258(13) -0.0146(11) 0.0021(11) -0.0083(12)
C63 0.104(4) 0.135(5) 0.079(3) -0.080(4) -0.046(3) 0.080(4)
C64 0.086(3) 0.058(2) 0.0351(17) -0.0252(16) 0.0268(17) -0.042(2)
C65 0.129(4) 0.093(3) 0.045(2) -0.048(2) 0.039(2) -0.083(3)
C66 0.0337(13) 0.0262(12) 0.0242(12) -0.0061(10) -0.0047(10) -0.0107(10)
C67 0.0261(12) 0.0265(12) 0.0215(11) -0.0048(9) -0.0047(9) -0.0084(10)
C68 0.0319(13) 0.0328(13) 0.0296(13) -0.0091(11) -0.0007(10) -0.0169(11)
C69 0.0520(19) 0.0475(17) 0.0420(16) -0.0186(14) 0.0090(14) -0.0327(15)
C70 0.0265(13) 0.0433(16) 0.0437(16) -0.0114(13) -0.0025(12) -0.0160(12)
C71 0.0398(16) 0.0422(16) 0.0271(13) -0.0058(12) 0.0020(11) -0.0189(13)
C72 0.0233(11) 0.0240(11) 0.0200(11) -0.0049(9) -0.0055(9) -0.0047(9)
C73 0.052(2) 0.079(3) 0.073(3) -0.030(2) 0.025(2) -0.034(2)
C74 0.0345(16) 0.080(3) 0.0357(16) -0.0217(17) 0.0115(13) -0.0161(17)
C75 0.0435(18) 0.063(2) 0.0360(16) -0.0200(15) -0.0057(13) -0.0054(16)
C76 0.055(2) 0.067(2) 0.0338(16) -0.0204(16) 0.0030(15) -0.0080(18)
C77 0.044(2) 0.086(3) 0.044(2) -0.0078(19) 0.0114(16) -0.011(2)
C78 0.0384(19) 0.108(4) 0.0389(19) 0.009(2) -0.0046(15) -0.012(2)
C79 0.044(2) 0.139(5) 0.047(2) -0.016(3) 0.0093(17) -0.049(3)
C80 0.079(5) 0.218(11) 0.188(9) -0.089(8) 0.043(5) -0.050(6)
C81 0.073(4) 0.149(6) 0.096(4) -0.056(4) 0.042(3) -0.050(4)
C82 0.103(5) 0.194(8) 0.113(5) -0.100(6) 0.056(4) -0.104(6)
C83 0.141(7) 0.164(8) 0.105(5) -0.086(6) 0.073(5) -0.104(6)
C84 0.129(6) 0.122(6) 0.104(5) 0.002(4) 0.037(5) -0.074(5)
C85 0.172(8) 0.205(10) 0.068(4) 0.015(5) -0.010(4) -0.143(8)
C86 0.162(7) 0.158(7) 0.068(4) -0.055(4) 0.031(4) -0.118(6)

loop_
_atom_type_symbol
_atom_type_description
_atom_type_scat_dispersion_real
_atom_type_scat_dispersion_imag
_atom_type_scat_source
C C 0.0033 0.0016 'International Tables Vol C Tables 4.2.6.8 and 6.1.1.4'
H H 0.0000 0.0000 'International Tables Vol C Tables 4.2.6.8 and 6.1.1.4'
Cl Cl 0.1484 0.1585 'International Tables Vol C Tables 4.2.6.8 and 6.1.1.4'
Cr Cr 0.3209 0.6236 'International Tables Vol C Tables 4.2.6.8 and 6.1.1.4'
N N 0.0061 0.0033 'International Tables Vol C Tables 4.2.6.8 and 6.1.1.4'
O O 0.0106 0.0060 'International Tables Vol C Tables 4.2.6.8 and 6.1.1.4'

loop_
_geom_angle_atom_site_label_1
_geom_angle_atom_site_label_2
_geom_angle_atom_site_label_3
_geom_angle
O1 Cr1 O5 89.36(7)
O1 Cr1 O2 175.37(7)
O5 Cr1 O2 86.71(7)
O1 Cr1 N2 94.59(8)
O5 Cr1 N2 172.13(8)
O2 Cr1 N2 89.03(8)
O1 Cr1 N1 87.44(8)
O5 Cr1 N1 93.09(8)
O2 Cr1 N1 90.33(7)
N2 Cr1 N1 80.31(8)
O1 Cr1 Cl1 90.08(6)
O5 Cr1 Cl1 96.14(5)
O2 Cr1 Cl1 92.76(5)
N2 Cr1 Cl1 90.66(6)
N1 Cr1 Cl1 170.41(6)
O4 Cr2 O5 90.67(7)
O4 Cr2 O3 177.21(7)
O5 Cr2 O3 87.11(7)
O4 Cr2 N4 90.95(8)
O5 Cr2 N4 172.00(8)
O3 Cr2 N4 91.02(7)
O4 Cr2 N3 87.12(8)
O5 Cr2 N3 91.92(7)
O3 Cr2 N3 91.26(7)
N4 Cr2 N3 80.34(8)
O4 Cr2 Cl2 91.36(6)
O5 Cr2 Cl2 94.97(5)
O3 Cr2 Cl2 90.52(5)
N4 Cr2 Cl2 92.82(6)
N3 Cr2 Cl2 172.97(6)
C1 O1 Cr1 132.81(16)
C36 O2 Cr1 119.64(14)
C37 O3 Cr2 118.66(14)
C37 O3 H117 114.2
Cr2 O3 H117 103.4
C72 O4 Cr2 132.65(16)
Cr2 O5 Cr1 147.70(9)
Cr2 O5 H118 108.5
Cr1 O5 H118 103.8
C15 N1 C16 108.91(19)
C15 N1 C22 107.07(19)
C16 N1 C22 110.42(19)
C15 N1 Cr1 112.32(14)
C16 N1 Cr1 107.59(15)
C22 N1 Cr1 110.53(14)
C21 N2 C17 118.2(2)
C21 N2 Cr1 126.22(17)
C17 N2 Cr1 115.07(17)
C58 N3 C52 108.82(18)
C58 N3 C51 107.26(18)
C52 N3 C51 110.05(19)
C58 N3 Cr2 112.35(15)
C52 N3 Cr2 108.57(15)
C51 N3 Cr2 109.78(14)
C57 N4 C53 118.5(2)
C57 N4 Cr2 126.35(18)
C53 N4 Cr2 114.85(16)
O1 C1 C14 122.0(2)
O1 C1 C2 118.7(2)
C14 C1 C2 119.3(2)
C7 C2 C1 117.8(2)
C7 C2 C3 121.5(2)
C1 C2 C3 120.7(2)
C6 C3 C2 112.5(3)
C6 C3 C4 107.6(2)
C2 C3 C4 110.1(2)
C6 C3 C5 107.5(2)
C2 C3 C5 110.2(2)
C4 C3 C5 108.8(3)
C3 C4 H1 109.5
C3 C4 H2 109.5
H1 C4 H2 109.5
C3 C4 H3 109.5
H1 C4 H3 109.5
H2 C4 H3 109.5
C3 C5 H4 109.5
C3 C5 H5 109.5
H4 C5 H5 109.5
C3 C5 H6 109.5
H4 C5 H6 109.5
H5 C5 H6 109.5
C3 C6 H7 109.5
C3 C6 H8 109.5
H7 C6 H8 109.5
C3 C6 H9 109.5
H7 C6 H9 109.5
H8 C6 H9 109.5
C2 C7 C8 123.8(3)
C2 C7 H10 118.1
C8 C7 H10 118.1
C13 C8 C7 116.9(3)
C13 C8 C9 120.0(3)
C7 C8 C9 123.0(3)
C10 C9 C11 108.1(4)
C10 C9 C12 113.7(6)
C11 C9 C12 103.8(5)
C10 C9 C8 109.5(4)
C11 C9 C8 112.4(3)
C12 C9 C8 109.4(3)
C9 C10 H11 109.5
C9 C10 H12 109.5
H11 C10 H12 109.5
C9 C10 H13 109.5
H11 C10 H13 109.5
H12 C10 H13 109.5
C9 C11 H14 109.5
C9 C11 H15 109.5
H14 C11 H15 109.5
C9 C11 H16 109.5
H14 C11 H16 109.5
H15 C11 H16 109.5
C9 C12 H17 109.5
C9 C12 H18 109.5
H17 C12 H18 109.5
C9 C12 H19 109.5
H17 C12 H19 109.5
H18 C12 H19 109.5
C8 C13 C14 121.6(3)
C8 C13 H20 119.2
C14 C13 H20 119.2
C13 C14 C1 120.1(2)
C13 C14 C15 117.3(2)
C1 C14 C15 122.5(2)
N1 C15 C14 115.4(2)
N1 C15 H21 108.4
C14 C15 H21 108.4
N1 C15 H22 108.4
C14 C15 H22 108.4
H21 C15 H22 107.5
N1 C16 C17 111.8(2)
N1 C16 H23 109.3
C17 C16 H23 109.3
N1 C16 H24 109.3
C17 C16 H24 109.3
H23 C16 H24 107.9
N2 C17 C18 122.1(2)
N2 C17 C16 115.1(2)
C18 C17 C16 122.7(2)
C19 C18 C17 119.1(2)
C19 C18 H25 120.4
C17 C18 H25 120.4
C20 C19 C18 118.8(2)
C20 C19 H26 120.6
C18 C19 H26 120.6
C19 C20 C21 119.2(3)
C19 C20 H27 120.4
C21 C20 H27 120.4
N2 C21 C20 122.4(2)
N2 C21 H28 118.8
C20 C21 H28 118.8
N1 C22 C23 113.7(2)
N1 C22 H29 108.8
C23 C22 H29 108.8
N1 C22 H30 108.8
C23 C22 H30 108.8
H29 C22 H30 107.7
C24 C23 C36 120.4(2)
C24 C23 C22 120.5(2)
C36 C23 C22 119.0(2)
C23 C24 C25 121.0(2)
C23 C24 H31 119.5
C25 C24 H31 119.5
C24 C25 C30 116.8(2)
C24 C25 C26 123.0(2)
C30 C25 C26 120.2(2)
C27 C26 C29 110.0(3)
C27 C26 C25 111.9(2)
C29 C26 C25 109.2(2)
C27 C26 C28 107.0(3)
C29 C26 C28 109.0(3)
C25 C26 C28 109.7(2)
C26 C27 H32 109.5
C26 C27 H33 109.5
H32 C27 H33 109.5
C26 C27 H34 109.5
H32 C27 H34 109.5
H33 C27 H34 109.5
C26 C28 H35 109.5
C26 C28 H36 109.5
H35 C28 H36 109.5
C26 C28 H37 109.5
H35 C28 H37 109.5
H36 C28 H37 109.5
C26 C29 H38 109.5
C26 C29 H39 109.5
H38 C29 H39 109.5
C26 C29 H40 109.5
H38 C29 H40 109.5
H39 C29 H40 109.5
C25 C30 C31 125.2(2)
C25 C30 H41 117.4
C31 C30 H41 117.4
C36 C31 C30 115.7(2)
C36 C31 C32 128.2(2)
C30 C31 C32 116.1(2)
C35 C32 C31 115.3(2)
C35 C32 C33 106.5(2)
C31 C32 C33 109.5(2)
C35 C32 C34 107.3(3)
C31 C32 C34 108.8(2)
C33 C32 C34 109.4(2)
C32 C33 H42 109.5
C32 C33 H43 109.5
H42 C33 H43 109.5
C32 C33 H44 109.5
H42 C33 H44 109.5
H43 C33 H44 109.5
C32 C34 H45 109.5
C32 C34 H46 109.5
H45 C34 H46 109.5
C32 C34 H47 109.5
H45 C34 H47 109.5
H46 C34 H47 109.5
C32 C35 H48 109.5
C32 C35 H49 109.5
H48 C35 H49 109.5
C32 C35 H50 109.5
H48 C35 H50 109.5
H49 C35 H50 109.5
O2 C36 C31 123.5(2)
O2 C36 C23 115.7(2)
C31 C36 C23 120.8(2)
O3 C37 C50 116.4(2)
O3 C37 C38 122.5(2)
C50 C37 C38 121.1(2)
C43 C38 C37 115.7(2)
C43 C38 C39 119.2(2)
C37 C38 C39 125.1(2)
C41 C39 C42 107.4(3)
C41 C39 C40 109.9(3)
C42 C39 C40 105.6(3)
C41 C39 C38 111.1(2)
C42 C39 C38 112.4(3)
C40 C39 C38 110.2(2)
C39 C40 H51 109.5
C39 C40 H52 109.5
H51 C40 H52 109.5
C39 C40 H53 109.5
H51 C40 H53 109.5
H52 C40 H53 109.5
C39 C41 H54 109.5
C39 C41 H55 109.5
H54 C41 H55 109.5
C39 C41 H56 109.5
H54 C41 H56 109.5
H55 C41 H56 109.5
C39 C42 H57 109.5
C39 C42 H58 109.5
H57 C42 H58 109.5
C39 C42 H59 109.5
H57 C42 H59 109.5
H58 C42 H59 109.5
C38 C43 C44 124.7(3)
C38 C43 H60 117.6
C44 C43 H60 117.6
C49 C44 C43 117.3(2)
C49 C44 C45 123.1(3)
C43 C44 C45 119.5(2)
C48 C45 C44 112.0(2)
C48 C45 C46 109.3(3)
C44 C45 C46 108.2(2)
C48 C45 C47 108.7(3)
C44 C45 C47 109.1(3)
C46 C45 C47 109.4(3)
C45 C46 H61 109.5
C45 C46 H62 109.5
H61 C46 H62 109.5
C45 C46 H63 109.5
H61 C46 H63 109.5
H62 C46 H63 109.5
C45 C47 H64 109.5
C45 C47 H65 109.5
H64 C47 H65 109.5
C45 C47 H66 109.5
H64 C47 H66 109.5
H65 C47 H66 109.5
C45 C48 H67 109.5
C45 C48 H68 109.5
H67 C48 H68 109.5
C45 C48 H69 109.5
H67 C48 H69 109.5
H68 C48 H69 109.5
C44 C49 C50 120.4(2)
C44 C49 H70 119.8
C50 C49 H70 119.8
C49 C50 C37 120.7(2)
C49 C50 C51 119.7(2)
C37 C50 C51 119.6(2)
N3 C51 C50 113.5(2)
N3 C51 H71 108.9
C50 C51 H71 108.9
N3 C51 H72 108.9
C50 C51 H72 108.9
H71 C51 H72 107.7
N3 C52 C53 111.9(2)
N3 C52 H73 109.2
C53 C52 H73 109.2
N3 C52 H74 109.2
C53 C52 H74 109.2
H73 C52 H74 107.9
N4 C53 C54 122.1(2)
N4 C53 C52 115.5(2)
C54 C53 C52 122.3(2)
C53 C54 C55 119.1(3)
C53 C54 H75 120.5
C55 C54 H75 120.5
C56 C55 C54 119.0(3)
C56 C55 H76 120.5
C54 C55 H76 120.5
C55 C56 C57 119.0(3)
C55 C56 H77 120.5
C57 C56 H77 120.5
N4 C57 C56 122.2(3)
N4 C57 H78 118.9
C56 C57 H78 118.9
N3 C58 C59 115.88(19)
N3 C58 H79 108.3
C59 C58 H79 108.3
N3 C58 H80 108.3
C59 C58 H80 108.3
H79 C58 H80 107.4
C60 C59 C72 120.1(2)
C60 C59 C58 117.0(2)
C72 C59 C58 122.8(2)
C61 C60 C59 122.2(2)
C61 C60 H81 118.9
C59 C60 H81 118.9
C60 C61 C66 116.8(2)
C60 C61 C62 120.8(2)
C66 C61 C62 122.4(2)
C63 C62 C65 111.3(4)
C63 C62 C64 109.5(4)
C65 C62 C64 105.1(3)
C63 C62 C61 109.5(3)
C65 C62 C61 111.7(3)
C64 C62 C61 109.7(2)
C62 C63 H82 109.5
C62 C63 H83 109.5
H82 C63 H83 109.5
C62 C63 H84 109.5
H82 C63 H84 109.5
H83 C63 H84 109.5
C62 C64 H85 109.5
C62 C64 H86 109.5
H85 C64 H86 109.5
C62 C64 H87 109.5
H85 C64 H87 109.5
H86 C64 H87 109.5
C62 C65 H88 109.5
C62 C65 H89 109.5
H88 C65 H89 109.5
C62 C65 H90 109.5
H88 C65 H90 109.5
H89 C65 H90 109.5
C67 C66 C61 123.7(2)
C67 C66 H91 118.2
C61 C66 H91 118.2
C66 C67 C72 118.2(2)
C66 C67 C68 121.4(2)
C72 C67 C68 120.4(2)
C69 C68 C67 111.8(2)
C69 C68 C70 107.8(2)
C67 C68 C70 110.1(2)
C69 C68 C71 107.7(2)
C67 C68 C71 109.7(2)
C70 C68 C71 109.6(2)
C68 C69 H92 109.5
C68 C69 H93 109.5
H92 C69 H93 109.5
C68 C69 H94 109.5
H92 C69 H94 109.5
H93 C69 H94 109.5
C68 C70 H95 109.5
C68 C70 H96 109.5
H95 C70 H96 109.5
C68 C70 H97 109.5
H95 C70 H97 109.5
H96 C70 H97 109.5
C68 C71 H98 109.5
C68 C71 H99 109.5
H98 C71 H99 109.5
C68 C71 H100 109.5
H98 C71 H100 109.5
H99 C71 H100 109.5
O4 C72 C59 122.4(2)
O4 C72 C67 118.7(2)
C59 C72 C67 118.8(2)
C74 C73 H101 109.5
C74 C73 H102 109.5
H101 C73 H102 109.5
C74 C73 H103 109.5
H101 C73 H103 109.5
H102 C73 H103 109.5
C75 C74 C79 116.1(4)
C75 C74 C73 120.7(3)
C79 C74 C73 123.2(4)
C76 C75 C74 123.2(4)
C76 C75 H104 118.4
C74 C75 H104 118.4
C77 C76 C75 120.2(4)
C77 C76 H105 119.9
C75 C76 H105 119.9
C78 C77 C76 120.1(5)
C78 C77 H106 120.0
C76 C77 H106 120.0
C77 C78 C79 120.8(4)
C77 C78 H107 119.6
C79 C78 H107 119.6
C74 C79 C78 119.5(4)
C74 C79 H108 120.2
C78 C79 H108 120.2
C81 C80 H109 109.5
C81 C80 H110 109.5
H109 C80 H110 109.5
C81 C80 H111 109.5
H109 C80 H111 109.5
H110 C80 H111 109.5
C82 C81 C86 120.7(8)
C82 C81 C80 120.5(8)
C86 C81 C80 118.8(8)
C81 C82 C83 120.0(8)
C81 C82 H112 120.0
C83 C82 H112 120.0
C82 C83 C84 123.3(7)
C82 C83 H113 118.4
C84 C83 H113 118.4
C83 C84 C85 115.9(8)
C83 C84 H114 122.0
C85 C84 H114 122.0
C86 C85 C84 118.7(8)
C86 C85 H115 120.7
C84 C85 H115 120.7
C81 C86 C85 121.4(7)
C81 C86 H116 119.3
C85 C86 H116 119.3

loop_
_geom_bond_atom_site_label_1
_geom_bond_atom_site_label_2
_geom_bond_distance
Cr1 O1 1.8930(18)
Cr1 O5 1.9737(17)
Cr1 O2 2.0360(18)
Cr1 N2 2.096(2)
Cr1 N1 2.115(2)
Cr1 Cl1 2.3457(7)
Cr2 O4 1.8875(17)
Cr2 O5 1.9713(17)
Cr2 O3 2.0484(17)
Cr2 N4 2.099(2)
Cr2 N3 2.117(2)
Cr2 Cl2 2.3356(7)
O1 C1 1.338(3)
O2 C36 1.380(3)
O3 C37 1.384(3)
O3 H117 0.9470
O4 C72 1.332(3)
O5 H118 0.8910
N1 C15 1.486(3)
N1 C16 1.493(3)
N1 C22 1.502(3)
N2 C21 1.345(3)
N2 C17 1.347(3)
N3 C58 1.488(3)
N3 C52 1.490(3)
N3 C51 1.499(3)
N4 C57 1.344(3)
N4 C53 1.352(3)
C1 C14 1.407(4)
C1 C2 1.415(4)
C2 C7 1.391(4)
C2 C3 1.537(4)
C3 C6 1.530(4)
C3 C4 1.539(4)
C3 C5 1.542(4)
C4 H1 0.9800
C4 H2 0.9800
C4 H3 0.9800
C5 H4 0.9800
C5 H5 0.9800
C5 H6 0.9800
C6 H7 0.9800
C6 H8 0.9800
C6 H9 0.9800
C7 C8 1.397(4)
C7 H10 0.9500
C8 C13 1.391(4)
C8 C9 1.541(4)
C9 C10 1.484(6)
C9 C11 1.515(5)
C9 C12 1.527(7)
C10 H11 0.9800
C10 H12 0.9800
C10 H13 0.9800
C11 H14 0.9800
C11 H15 0.9800
C11 H16 0.9800
C12 H17 0.9800
C12 H18 0.9800
C12 H19 0.9800
C13 C14 1.394(4)
C13 H20 0.9500
C14 C15 1.513(4)
C15 H21 0.9900
C15 H22 0.9900
C16 C17 1.498(4)
C16 H23 0.9900
C16 H24 0.9900
C17 C18 1.387(4)
C18 C19 1.384(4)
C18 H25 0.9500
C19 C20 1.379(4)
C19 H26 0.9500
C20 C21 1.383(4)
C20 H27 0.9500
C21 H28 0.9500
C22 C23 1.503(3)
C22 H29 0.9900
C22 H30 0.9900
C23 C24 1.389(3)
C23 C36 1.410(3)
C24 C25 1.392(4)
C24 H31 0.9500
C25 C30 1.393(4)
C25 C26 1.535(3)
C26 C27 1.526(4)
C26 C29 1.528(4)
C26 C28 1.539(4)
C27 H32 0.9800
C27 H33 0.9800
C27 H34 0.9800
C28 H35 0.9800
C28 H36 0.9800
C28 H37 0.9800
C29 H38 0.9800
C29 H39 0.9800
C29 H40 0.9800
C30 C31 1.406(4)
C30 H41 0.9500
C31 C36 1.403(3)
C31 C32 1.542(4)
C32 C35 1.534(4)
C32 C33 1.542(4)
C32 C34 1.542(4)
C33 H42 0.9800
C33 H43 0.9800
C33 H44 0.9800
C34 H45 0.9800
C34 H46 0.9800
C34 H47 0.9800
C35 H48 0.9800
C35 H49 0.9800
C35 H50 0.9800
C37 C50 1.396(4)
C37 C38 1.408(4)
C38 C43 1.395(4)
C38 C39 1.548(4)
C39 C41 1.503(4)
C39 C42 1.535(4)
C39 C40 1.540(5)
C40 H51 0.9800
C40 H52 0.9800
C40 H53 0.9800
C41 H54 0.9800
C41 H55 0.9800
C41 H56 0.9800
C42 H57 0.9800
C42 H58 0.9800
C42 H59 0.9800
C43 C44 1.402(4)
C43 H60 0.9500
C44 C49 1.386(4)
C44 C45 1.534(4)
C45 C48 1.525(5)
C45 C46 1.536(4)
C45 C47 1.544(5)
C46 H61 0.9800
C46 H62 0.9800
C46 H63 0.9800
C47 H64 0.9800
C47 H65 0.9800
C47 H66 0.9800
C48 H67 0.9800
C48 H68 0.9800
C48 H69 0.9800
C49 C50 1.393(4)
C49 H70 0.9500
C50 C51 1.509(3)
C51 H71 0.9900
C51 H72 0.9900
C52 C53 1.491(3)
C52 H73 0.9900
C52 H74 0.9900
C53 C54 1.384(4)
C54 C55 1.386(4)
C54 H75 0.9500
C55 C56 1.383(4)
C55 H76 0.9500
C56 C57 1.388(4)
C56 H77 0.9500
C57 H78 0.9500
C58 C59 1.510(3)
C58 H79 0.9900
C58 H80 0.9900
C59 C60 1.397(3)
C59 C72 1.410(3)
C60 C61 1.381(4)
C60 H81 0.9500
C61 C66 1.400(4)
C61 C62 1.539(3)
C62 C63 1.501(5)
C62 C65 1.522(5)
C62 C64 1.526(4)
C63 H82 0.9800
C63 H83 0.9800
C63 H84 0.9800
C64 H85 0.9800
C64 H86 0.9800
C64 H87 0.9800
C65 H88 0.9800
C65 H89 0.9800
C65 H90 0.9800
C66 C67 1.395(4)
C66 H91 0.9500
C67 C72 1.418(3)
C67 C68 1.539(4)
C68 C69 1.529(4)
C68 C70 1.542(4)
C68 C71 1.545(4)
C69 H92 0.9800
C69 H93 0.9800
C69 H94 0.9800
C70 H95 0.9800
C70 H96 0.9800
C70 H97 0.9800
C71 H98 0.9800
C71 H99 0.9800
C71 H100 0.9800
C73 C74 1.498(6)
C73 H101 0.9800
C73 H102 0.9800
C73 H103 0.9800
C74 C75 1.387(5)
C74 C79 1.399(6)
C75 C76 1.385(5)
C75 H104 0.9500
C76 C77 1.350(6)
C76 H105 0.9500
C77 C78 1.346(7)
C77 H106 0.9500
C78 C79 1.441(7)
C78 H107 0.9500
C79 H108 0.9500
C80 C81 1.520(11)
C80 H109 0.9800
C80 H110 0.9800
C80 H111 0.9800
C81 C82 1.329(9)
C81 C86 1.337(10)
C82 C83 1.346(12)
C82 H112 0.9500
C83 C84 1.389(11)
C83 H113 0.9500
C84 C85 1.406(12)
C84 H114 0.9500
C85 C86 1.397(12)
C85 H115 0.9500
C86 H116 0.9500
